data_4027150
loop_
_publ_author_name
'Feng Sha'
'Luling Wu'
'Xian Huang'

_publ_section_title
;
 Chemo- and Regioselective Assembly of Polysubstituted Pyridines and
 Isoquinolines from Isocyanides, Arynes, and Terminal Alkynes
;
_journal_name_full 'Journal of Organic Chemistry'
_journal_page_first 3754
_journal_page_last 3765
_journal_paper_doi 10.1021/jo300072x
_journal_volume 77
_journal_year 2012
_chemical_formula_sum 'C25 H21 N O2'
_chemical_formula_weight 367.43
_chemical_name_systematic
; 
 ? 
;
_space_group_IT_number 14
_symmetry_cell_setting monoclinic
_symmetry_space_group_name_Hall '-P 2yn'
_symmetry_space_group_name_H-M 'P 1 21/n 1'
_atom_sites_solution_hydrogens geom
_atom_sites_solution_primary direct
_atom_sites_solution_secondary difmap
_audit_creation_method SHELXL-97
_cell_angle_alpha 90.00
_cell_angle_beta 114.8350(10)
_cell_angle_gamma 90.00
_cell_formula_units_Z 8
_cell_length_a 18.1979(13)
_cell_length_b 11.8241(9)
_cell_length_c 20.1682(14)
_cell_measurement_reflns_used 4708
_cell_measurement_temperature 293(2)
_cell_measurement_theta_max 47.635
_cell_measurement_theta_min 5.067
_cell_volume 3938.3(5)
_computing_cell_refinement 'Bruker SMART'
_computing_data_collection 'Bruker SMART'
_computing_data_reduction 'Bruker SHELXTL'
_computing_molecular_graphics 'Bruker SHELXTL'
_computing_publication_material 'Bruker SHELXTL'
_computing_structure_refinement 'SHELXL-97 (Sheldrick, 1997)'
_computing_structure_solution 'SHELXS-97 (Sheldrick, 1990)'
_diffrn_ambient_temperature 293(2)
_diffrn_measured_fraction_theta_full 0.995
_diffrn_measured_fraction_theta_max 0.995
_diffrn_measurement_device_type 'CCD area detector'
_diffrn_measurement_method 'phi and omega scans'
_diffrn_radiation_monochromator graphite
_diffrn_radiation_source 'fine-focus sealed tube'
_diffrn_radiation_type MoK\a
_diffrn_radiation_wavelength 0.71073
_diffrn_reflns_av_R_equivalents 0.0514
_diffrn_reflns_av_sigmaI/netI 0.0553
_diffrn_reflns_limit_h_max 23
_diffrn_reflns_limit_h_min -19
_diffrn_reflns_limit_k_max 15
_diffrn_reflns_limit_k_min -14
_diffrn_reflns_limit_l_max 25
_diffrn_reflns_limit_l_min -25
_diffrn_reflns_number 22603
_diffrn_reflns_theta_full 27.00
_diffrn_reflns_theta_max 27.00
_diffrn_reflns_theta_min 1.98
_exptl_absorpt_coefficient_mu 0.078
_exptl_absorpt_correction_T_max 1.0000
_exptl_absorpt_correction_T_min 0.7598
_exptl_absorpt_correction_type empirical
_exptl_absorpt_process_details sadabs
_exptl_crystal_colour colorless
_exptl_crystal_density_diffrn 1.239
_exptl_crystal_description prismatic
_exptl_crystal_F_000 1552
_exptl_crystal_size_max 0.428
_exptl_crystal_size_mid 0.347
_exptl_crystal_size_min 0.335
_refine_diff_density_max 0.348
_refine_diff_density_min -0.259
_refine_diff_density_rms 0.037
_refine_ls_extinction_coef 0.0033(4)
_refine_ls_extinction_expression Fc^*^=kFc[1+0.001xFc^2^\l^3^/sin(2\q)]^-1/4^
_refine_ls_extinction_method SHELXL
_refine_ls_goodness_of_fit_ref 0.929
_refine_ls_hydrogen_treatment constr
_refine_ls_matrix_type full
_refine_ls_number_parameters 508
_refine_ls_number_reflns 8547
_refine_ls_number_restraints 0
_refine_ls_restrained_S_all 0.929
_refine_ls_R_factor_all 0.0900
_refine_ls_R_factor_gt 0.0529
_refine_ls_shift/su_max 0.010
_refine_ls_shift/su_mean 0.001
_refine_ls_structure_factor_coef Fsqd
_refine_ls_weighting_details 'calc w=1/[\s^2^(Fo^2^)+(0.0680P)^2^+0.0000P] where P=(Fo^2^+2Fc^2^)/3'
_refine_ls_weighting_scheme calc
_refine_ls_wR_factor_gt 0.1244
_refine_ls_wR_factor_ref 0.1390
_reflns_number_gt 5244
_reflns_number_total 8547
_reflns_threshold_expression >2sigma(I)
_cod_data_source_file jo300072x_si_002.cif
_cod_data_source_block cd28533
_cod_database_code 4027150

loop_
_symmetry_equiv_pos_as_xyz
'x, y, z'
'-x+1/2, y+1/2, -z+1/2'
'-x, -y, -z'
'x-1/2, -y-1/2, z-1/2'

loop_
_atom_site_label
_atom_site_type_symbol
_atom_site_fract_x
_atom_site_fract_y
_atom_site_fract_z
_atom_site_U_iso_or_equiv
_atom_site_adp_type
_atom_site_occupancy
_atom_site_symmetry_multiplicity
_atom_site_calc_flag
_atom_site_refinement_flags
N1 N 0.42718(8) 0.46645(12) 0.80087(7) 0.0440(4) Uani 1 1 d .
N2 N 0.82206(8) 0.10702(12) 0.95003(7) 0.0427(4) Uani 1 1 d .
O1 O 0.48228(9) 0.82613(11) 0.92105(7) 0.0610(4) Uani 1 1 d .
O2 O 0.61138(9) 0.87205(13) 0.95620(7) 0.0682(4) Uani 1 1 d .
O3 O 0.59064(8) -0.07603(11) 0.76868(7) 0.0576(4) Uani 1 1 d .
O4 O 0.61701(8) -0.12729(13) 0.67480(7) 0.0695(4) Uani 1 1 d .
C1 C 0.46190(10) 0.39451(15) 0.85502(9) 0.0406(4) Uani 1 1 d .
C2 C 0.52719(10) 0.42577(15) 0.92203(9) 0.0413(4) Uani 1 1 d .
C3 C 0.56170(12) 0.35085(16) 0.98183(10) 0.0525(5) Uani 1 1 d .
H3 H 0.5404 0.2785 0.9785 0.063 Uiso 1 1 calc R
C4 C 0.62559(13) 0.38318(18) 1.04408(10) 0.0607(5) Uani 1 1 d .
H4 H 0.6479 0.3332 1.0831 0.073 Uiso 1 1 calc R
C5 C 0.65750(13) 0.49163(19) 1.04920(10) 0.0628(6) Uani 1 1 d .
H5 H 0.7018 0.5128 1.0916 0.075 Uiso 1 1 calc R
C6 C 0.62517(11) 0.56729(17) 0.99342(10) 0.0531(5) Uani 1 1 d .
H6 H 0.6472 0.6395 0.9984 0.064 Uiso 1 1 calc R
C7 C 0.55808(10) 0.53665(15) 0.92775(9) 0.0408(4) Uani 1 1 d .
C8 C 0.52216(10) 0.61218(14) 0.86738(9) 0.0404(4) Uani 1 1 d .
C9 C 0.45621(10) 0.57475(14) 0.80678(9) 0.0408(4) Uani 1 1 d .
C10 C 0.41290(10) 0.64253(15) 0.73895(9) 0.0438(4) Uani 1 1 d .
C11 C 0.39025(11) 0.75421(17) 0.73951(10) 0.0515(5) Uani 1 1 d .
H11 H 0.4016 0.7898 0.7839 0.062 Uiso 1 1 calc R
C12 C 0.35120(12) 0.81334(19) 0.67542(12) 0.0628(6) Uani 1 1 d .
H12 H 0.3368 0.8884 0.6769 0.075 Uiso 1 1 calc R
C13 C 0.33346(12) 0.7624(2) 0.60947(12) 0.0680(6) Uani 1 1 d .
H13 H 0.3074 0.8028 0.5663 0.082 Uiso 1 1 calc R
C14 C 0.35436(13) 0.6512(2) 0.60741(11) 0.0678(6) Uani 1 1 d .
H14 H 0.3424 0.6165 0.5627 0.081 Uiso 1 1 calc R
C15 C 0.39309(11) 0.59062(18) 0.67155(10) 0.0560(5) Uani 1 1 d .
H15 H 0.4059 0.5149 0.6696 0.067 Uiso 1 1 calc R
C16 C 0.42922(11) 0.27722(14) 0.83956(9) 0.0434(4) Uani 1 1 d .
C17 C 0.34768(12) 0.25794(17) 0.81617(11) 0.0611(5) Uani 1 1 d .
H17 H 0.3131 0.3182 0.8119 0.073 Uiso 1 1 calc R
C18 C 0.31646(14) 0.14975(19) 0.79886(13) 0.0726(6) Uani 1 1 d .
H18 H 0.2613 0.1376 0.7840 0.087 Uiso 1 1 calc R
C19 C 0.36636(15) 0.06063(18) 0.80349(11) 0.0670(6) Uani 1 1 d .
H19 H 0.3452 -0.0120 0.7921 0.080 Uiso 1 1 calc R
C20 C 0.44715(14) 0.07836(17) 0.82476(10) 0.0584(5) Uani 1 1 d .
H20 H 0.4808 0.0181 0.8265 0.070 Uiso 1 1 calc R
C21 C 0.47920(12) 0.18625(15) 0.84378(9) 0.0494(5) Uani 1 1 d .
H21 H 0.5345 0.1977 0.8595 0.059 Uiso 1 1 calc R
C22 C 0.56153(11) 0.72578(14) 0.87070(9) 0.0447(4) Uani 1 1 d .
H22A H 0.6195 0.7148 0.8883 0.054 Uiso 1 1 calc R
H22B H 0.5418 0.7562 0.8216 0.054 Uiso 1 1 calc R
C23 C 0.54638(12) 0.81154(15) 0.91882(9) 0.0458(4) Uani 1 1 d .
C24 C 0.60188(16) 0.9612(2) 1.00239(13) 0.0846(8) Uani 1 1 d .
H24A H 0.5501 0.9987 0.9769 0.101 Uiso 1 1 calc R
H24B H 0.6031 0.9284 1.0469 0.101 Uiso 1 1 calc R
C25 C 0.66625(16) 1.0413(2) 1.01979(17) 0.1089(10) Uani 1 1 d .
H25A H 0.7169 1.0055 1.0492 0.133 Uiso 1 1 calc R
H25B H 0.6576 1.1034 1.0463 0.133 Uiso 1 1 calc R
H25C H 0.6675 1.0689 0.9755 0.133 Uiso 1 1 calc R
C26 C 0.79358(10) 0.21087(15) 0.94413(9) 0.0409(4) Uani 1 1 d .
C27 C 0.72743(10) 0.25128(15) 0.88004(9) 0.0395(4) Uani 1 1 d .
C28 C 0.69139(11) 0.35818(16) 0.87530(10) 0.0485(5) Uani 1 1 d .
H28 H 0.7097 0.4052 0.9160 0.058 Uiso 1 1 calc R
C29 C 0.63016(12) 0.39369(17) 0.81198(10) 0.0536(5) Uani 1 1 d .
H29 H 0.6075 0.4649 0.8095 0.064 Uiso 1 1 calc R
C30 C 0.60132(11) 0.32303(18) 0.75072(10) 0.0546(5) Uani 1 1 d .
H30 H 0.5598 0.3479 0.7075 0.066 Uiso 1 1 calc R
C31 C 0.63332(11) 0.21867(17) 0.75377(9) 0.0490(5) Uani 1 1 d .
H31 H 0.6130 0.1727 0.7126 0.059 Uiso 1 1 calc R
C32 C 0.69703(10) 0.17829(15) 0.81842(8) 0.0391(4) Uani 1 1 d .
C33 C 0.73146(10) 0.06844(15) 0.82449(8) 0.0389(4) Uani 1 1 d .
C34 C 0.79008(10) 0.03552(15) 0.89148(9) 0.0395(4) Uani 1 1 d .
C35 C 0.82722(10) -0.07906(15) 0.90586(8) 0.0421(4) Uani 1 1 d .
C36 C 0.91036(11) -0.09126(18) 0.93252(9) 0.0535(5) Uani 1 1 d .
H36 H 0.9429 -0.0274 0.9411 0.064 Uiso 1 1 calc R
C37 C 0.94549(13) -0.1973(2) 0.94656(10) 0.0656(6) Uani 1 1 d .
H37 H 1.0013 -0.2046 0.9635 0.079 Uiso 1 1 calc R
C38 C 0.89814(16) -0.2919(2) 0.93550(11) 0.0681(6) Uani 1 1 d .
H38 H 0.9219 -0.3633 0.9451 0.082 Uiso 1 1 calc R
C39 C 0.81625(15) -0.28121(18) 0.91040(11) 0.0642(6) Uani 1 1 d .
H39 H 0.7843 -0.3454 0.9036 0.077 Uiso 1 1 calc R
C40 C 0.78036(12) -0.17563(16) 0.89498(10) 0.0527(5) Uani 1 1 d .
H40 H 0.7244 -0.1693 0.8772 0.063 Uiso 1 1 calc R
C41 C 0.83617(10) 0.28383(15) 1.00947(9) 0.0441(4) Uani 1 1 d .
C42 C 0.86677(12) 0.38858(17) 1.00393(10) 0.0569(5) Uani 1 1 d .
H42 H 0.8580 0.4169 0.9582 0.068 Uiso 1 1 calc R
C43 C 0.91036(13) 0.45167(18) 1.06594(11) 0.0679(6) Uani 1 1 d .
H43 H 0.9314 0.5216 1.0617 0.081 Uiso 1 1 calc R
C44 C 0.92263(13) 0.4114(2) 1.13353(11) 0.0674(6) Uani 1 1 d .
H44 H 0.9515 0.4542 1.1751 0.081 Uiso 1 1 calc R
C45 C 0.89218(13) 0.3077(2) 1.13953(10) 0.0660(6) Uani 1 1 d .
H45 H 0.9002 0.2804 1.1853 0.079 Uiso 1 1 calc R
C46 C 0.84970(12) 0.24389(18) 1.07810(9) 0.0551(5) Uani 1 1 d .
H46 H 0.8299 0.1733 1.0828 0.066 Uiso 1 1 calc R
C47 C 0.70900(10) -0.00501(15) 0.75812(8) 0.0430(4) Uani 1 1 d .
H47A H 0.7042 0.0426 0.7173 0.052 Uiso 1 1 calc R
H47B H 0.7530 -0.0576 0.7669 0.052 Uiso 1 1 calc R
C48 C 0.63216(11) -0.07150(15) 0.73627(9) 0.0429(4) Uani 1 1 d .
C49 C 0.55312(14) -0.2124(2) 0.65277(12) 0.0778(7) Uani 1 1 d .
H49A H 0.5290 -0.2204 0.6000 0.093 Uiso 1 1 calc R
H49B H 0.5111 -0.1887 0.6675 0.093 Uiso 1 1 calc R
C50 C 0.58689(15) -0.3217(2) 0.68708(17) 0.1002(9) Uani 1 1 d .
H50A H 0.6332 -0.3400 0.6779 0.130 Uiso 1 1 calc R
H50B H 0.5466 -0.3797 0.6669 0.130 Uiso 1 1 calc R
H50C H 0.6029 -0.3168 0.7388 0.130 Uiso 1 1 calc R

loop_
_atom_site_aniso_label
_atom_site_aniso_U_11
_atom_site_aniso_U_22
_atom_site_aniso_U_33
_atom_site_aniso_U_23
_atom_site_aniso_U_13
_atom_site_aniso_U_12
N1 0.0417(9) 0.0386(9) 0.0491(9) -0.0002(7) 0.0165(7) -0.0026(7)
N2 0.0406(8) 0.0448(9) 0.0362(8) -0.0032(7) 0.0096(6) -0.0009(7)
O1 0.0640(9) 0.0509(9) 0.0762(9) -0.0018(7) 0.0372(8) -0.0007(7)
O2 0.0679(9) 0.0720(10) 0.0682(9) -0.0261(8) 0.0320(8) -0.0253(8)
O3 0.0534(8) 0.0654(9) 0.0581(8) -0.0083(7) 0.0275(7) -0.0113(7)
O4 0.0677(9) 0.0891(11) 0.0504(8) -0.0313(8) 0.0234(7) -0.0321(8)
C1 0.0395(10) 0.0376(10) 0.0472(10) 0.0011(8) 0.0209(8) -0.0003(8)
C2 0.0430(10) 0.0396(10) 0.0437(10) 0.0026(8) 0.0206(8) 0.0013(8)
C3 0.0646(13) 0.0438(12) 0.0514(11) 0.0047(9) 0.0266(10) -0.0009(10)
C4 0.0689(14) 0.0566(14) 0.0455(11) 0.0080(10) 0.0129(10) 0.0046(11)
C5 0.0597(13) 0.0641(15) 0.0488(11) -0.0019(10) 0.0072(10) -0.0010(11)
C6 0.0515(12) 0.0474(12) 0.0512(11) -0.0008(9) 0.0126(9) -0.0035(9)
C7 0.0392(10) 0.0404(10) 0.0440(10) -0.0011(8) 0.0187(8) 0.0005(8)
C8 0.0403(10) 0.0375(10) 0.0458(10) -0.0002(8) 0.0205(8) -0.0009(8)
C9 0.0398(10) 0.0366(10) 0.0475(10) 0.0000(8) 0.0199(8) -0.0005(8)
C10 0.0401(10) 0.0429(11) 0.0469(10) 0.0041(8) 0.0167(8) -0.0019(8)
C11 0.0478(11) 0.0492(12) 0.0546(11) 0.0075(9) 0.0186(9) 0.0020(9)
C12 0.0542(13) 0.0589(14) 0.0676(14) 0.0207(11) 0.0179(11) 0.0067(10)
C13 0.0532(13) 0.0767(17) 0.0608(14) 0.0256(12) 0.0109(11) 0.0005(12)
C14 0.0602(14) 0.0891(19) 0.0439(11) -0.0014(11) 0.0119(10) -0.0139(12)
C15 0.0545(12) 0.0559(13) 0.0518(11) -0.0012(10) 0.0166(10) -0.0054(10)
C16 0.0500(11) 0.0372(10) 0.0437(10) 0.0005(8) 0.0205(9) -0.0026(8)
C17 0.0552(13) 0.0446(12) 0.0863(15) -0.0100(11) 0.0325(12) -0.0060(10)
C18 0.0623(14) 0.0568(15) 0.1016(18) -0.0129(13) 0.0371(13) -0.0170(12)
C19 0.0931(18) 0.0403(12) 0.0724(14) -0.0065(10) 0.0394(13) -0.0150(12)
C20 0.0836(16) 0.0405(12) 0.0524(11) 0.0057(9) 0.0299(11) 0.0083(11)
C21 0.0582(12) 0.0436(12) 0.0455(10) 0.0065(9) 0.0208(9) 0.0043(9)
C22 0.0450(10) 0.0417(11) 0.0489(10) 0.0012(8) 0.0211(9) -0.0051(8)
C23 0.0540(12) 0.0372(11) 0.0480(10) 0.0075(8) 0.0230(9) -0.0060(9)
C24 0.1006(19) 0.0839(18) 0.0757(15) -0.0374(13) 0.0434(14) -0.0274(15)
C25 0.089(2) 0.0759(19) 0.155(3) -0.0408(19) 0.0446(19) -0.0099(16)
C26 0.0391(10) 0.0442(11) 0.0382(9) -0.0041(8) 0.0149(8) -0.0010(8)
C27 0.0356(9) 0.0455(11) 0.0376(9) 0.0007(8) 0.0155(8) 0.0008(8)
C28 0.0464(11) 0.0521(12) 0.0473(10) -0.0039(9) 0.0198(9) 0.0034(9)
C29 0.0533(12) 0.0540(13) 0.0555(12) 0.0082(10) 0.0248(10) 0.0132(10)
C30 0.0468(11) 0.0684(14) 0.0440(11) 0.0151(10) 0.0144(9) 0.0144(10)
C31 0.0436(11) 0.0631(13) 0.0355(9) 0.0007(9) 0.0117(8) 0.0005(10)
C32 0.0346(9) 0.0463(11) 0.0358(9) 0.0020(8) 0.0141(7) -0.0013(8)
C33 0.0342(9) 0.0461(11) 0.0355(9) -0.0040(8) 0.0137(7) -0.0068(8)
C34 0.0340(9) 0.0446(11) 0.0386(9) -0.0033(8) 0.0141(8) -0.0029(8)
C35 0.0438(11) 0.0472(11) 0.0314(8) -0.0025(8) 0.0121(8) 0.0007(9)
C36 0.0435(11) 0.0639(14) 0.0430(10) 0.0032(9) 0.0083(9) 0.0031(10)
C37 0.0564(13) 0.0829(18) 0.0517(12) 0.0134(12) 0.0170(10) 0.0257(13)
C38 0.0910(18) 0.0584(15) 0.0543(12) 0.0119(11) 0.0298(12) 0.0284(13)
C39 0.0802(17) 0.0487(13) 0.0608(13) 0.0006(10) 0.0266(12) 0.0003(12)
C40 0.0537(12) 0.0468(12) 0.0545(11) 0.0006(9) 0.0198(10) -0.0003(10)
C41 0.0408(10) 0.0458(11) 0.0401(10) -0.0055(8) 0.0117(8) 0.0032(8)
C42 0.0630(13) 0.0509(13) 0.0497(11) -0.0060(9) 0.0166(10) -0.0014(10)
C43 0.0747(15) 0.0523(14) 0.0675(14) -0.0144(11) 0.0209(12) -0.0088(11)
C44 0.0648(14) 0.0710(16) 0.0516(12) -0.0241(11) 0.0099(11) -0.0054(12)
C45 0.0687(14) 0.0793(17) 0.0395(11) -0.0095(11) 0.0126(10) -0.0025(12)
C46 0.0572(12) 0.0588(13) 0.0419(10) -0.0048(9) 0.0135(9) -0.0044(10)
C47 0.0419(10) 0.0505(11) 0.0351(9) -0.0023(8) 0.0148(8) -0.0025(8)
C48 0.0423(10) 0.0453(11) 0.0340(9) 0.0011(8) 0.0091(8) -0.0010(8)
C49 0.0653(15) 0.0887(19) 0.0673(14) -0.0330(13) 0.0160(12) -0.0296(14)
C50 0.0800(18) 0.0759(19) 0.167(3) -0.0396(19) 0.0735(19) -0.0121(15)

loop_
_atom_type_symbol
_atom_type_description
_atom_type_scat_dispersion_real
_atom_type_scat_dispersion_imag
_atom_type_scat_source
C C 0.0033 0.0016 'International Tables Vol C Tables 4.2.6.8 and 6.1.1.4'
H H 0.0000 0.0000 'International Tables Vol C Tables 4.2.6.8 and 6.1.1.4'
N N 0.0061 0.0033 'International Tables Vol C Tables 4.2.6.8 and 6.1.1.4'
O O 0.0106 0.0060 'International Tables Vol C Tables 4.2.6.8 and 6.1.1.4'

loop_
_geom_angle_atom_site_label_1
_geom_angle_atom_site_label_2
_geom_angle_atom_site_label_3
_geom_angle
C1 N1 C9 119.86(15)
C26 N2 C34 119.29(14)
C23 O2 C24 115.98(17)
C48 O4 C49 116.98(15)
N1 C1 C2 122.54(16)
N1 C1 C16 114.67(15)
C2 C1 C16 122.76(15)
C7 C2 C3 119.56(16)
C7 C2 C1 117.62(15)
C3 C2 C1 122.82(16)
C4 C3 C2 120.87(18)
C4 C3 H3 119.6
C2 C3 H3 119.6
C3 C4 C5 119.69(19)
C3 C4 H4 120.2
C5 C4 H4 120.2
C6 C5 C4 121.41(19)
C6 C5 H5 119.3
C4 C5 H5 119.3
C5 C6 C7 120.42(18)
C5 C6 H6 119.8
C7 C6 H6 119.8
C2 C7 C6 118.02(16)
C2 C7 C8 119.15(15)
C6 C7 C8 122.81(16)
C9 C8 C7 118.15(16)
C9 C8 C22 123.05(15)
C7 C8 C22 118.66(15)
N1 C9 C8 122.51(16)
N1 C9 C10 112.70(15)
C8 C9 C10 124.63(16)
C11 C10 C15 118.16(17)
C11 C10 C9 123.28(16)
C15 C10 C9 118.56(17)
C12 C11 C10 120.99(19)
C12 C11 H11 119.5
C10 C11 H11 119.5
C13 C12 C11 120.4(2)
C13 C12 H12 119.8
C11 C12 H12 119.8
C12 C13 C14 119.7(2)
C12 C13 H13 120.2
C14 C13 H13 120.2
C13 C14 C15 120.4(2)
C13 C14 H14 119.8
C15 C14 H14 119.8
C14 C15 C10 120.3(2)
C14 C15 H15 119.8
C10 C15 H15 119.8
C17 C16 C21 118.53(17)
C17 C16 C1 120.33(16)
C21 C16 C1 121.01(16)
C16 C17 C18 120.7(2)
C16 C17 H17 119.7
C18 C17 H17 119.7
C19 C18 C17 120.3(2)
C19 C18 H18 119.9
C17 C18 H18 119.9
C20 C19 C18 120.0(2)
C20 C19 H19 120.0
C18 C19 H19 120.0
C19 C20 C21 120.03(19)
C19 C20 H20 120.0
C21 C20 H20 120.0
C16 C21 C20 120.46(19)
C16 C21 H21 119.8
C20 C21 H21 119.8
C23 C22 C8 114.53(14)
C23 C22 H22A 108.6
C8 C22 H22A 108.6
C23 C22 H22B 108.6
C8 C22 H22B 108.6
H22A C22 H22B 107.6
O1 C23 O2 123.73(18)
O1 C23 C22 124.42(17)
O2 C23 C22 111.80(16)
C25 C24 O2 109.2(2)
C25 C24 H24A 109.8
O2 C24 H24A 109.8
C25 C24 H24B 109.8
O2 C24 H24B 109.8
H24A C24 H24B 108.3
C24 C25 H25A 109.5
C24 C25 H25B 109.5
H25A C25 H25B 109.5
C24 C25 H25C 109.5
H25A C25 H25C 109.5
H25B C25 H25C 109.5
N2 C26 C27 122.89(15)
N2 C26 C41 114.85(14)
C27 C26 C41 122.26(16)
C28 C27 C32 119.12(15)
C28 C27 C26 123.57(16)
C32 C27 C26 117.31(16)
C29 C28 C27 120.98(17)
C29 C28 H28 119.5
C27 C28 H28 119.5
C28 C29 C30 120.01(18)
C28 C29 H29 120.0
C30 C29 H29 120.0
C31 C30 C29 120.62(17)
C31 C30 H30 119.7
C29 C30 H30 119.7
C30 C31 C32 121.29(17)
C30 C31 H31 119.4
C32 C31 H31 119.4
C31 C32 C27 117.93(16)
C31 C32 C33 123.18(16)
C27 C32 C33 118.89(15)
C34 C33 C32 118.19(15)
C34 C33 C47 121.25(16)
C32 C33 C47 120.37(14)
N2 C34 C33 122.99(16)
N2 C34 C35 113.65(14)
C33 C34 C35 123.30(15)
C36 C35 C40 118.36(17)
C36 C35 C34 120.25(16)
C40 C35 C34 121.37(16)
C37 C36 C35 120.7(2)
C37 C36 H36 119.7
C35 C36 H36 119.7
C38 C37 C36 120.1(2)
C38 C37 H37 119.9
C36 C37 H37 119.9
C39 C38 C37 119.9(2)
C39 C38 H38 120.1
C37 C38 H38 120.1
C38 C39 C40 120.5(2)
C38 C39 H39 119.8
C40 C39 H39 119.8
C39 C40 C35 120.47(19)
C39 C40 H40 119.8
C35 C40 H40 119.8
C42 C41 C46 118.59(17)
C42 C41 C26 121.64(15)
C46 C41 C26 119.66(17)
C41 C42 C43 120.49(18)
C41 C42 H42 119.8
C43 C42 H42 119.8
C44 C43 C42 120.2(2)
C44 C43 H43 119.9
C42 C43 H43 119.9
C43 C44 C45 119.69(19)
C43 C44 H44 120.2
C45 C44 H44 120.2
C44 C45 C46 120.35(19)
C44 C45 H45 119.8
C46 C45 H45 119.8
C45 C46 C41 120.6(2)
C45 C46 H46 119.7
C41 C46 H46 119.7
C48 C47 C33 115.87(14)
C48 C47 H47A 108.3
C33 C47 H47A 108.3
C48 C47 H47B 108.3
C33 C47 H47B 108.3
H47A C47 H47B 107.4
O3 C48 O4 124.06(17)
O3 C48 C47 126.22(16)
O4 C48 C47 109.71(15)
O4 C49 C50 109.90(19)
O4 C49 H49A 109.7
C50 C49 H49A 109.7
O4 C49 H49B 109.7
C50 C49 H49B 109.7
H49A C49 H49B 108.2
C49 C50 H50A 109.5
C49 C50 H50B 109.5
H50A C50 H50B 109.5
C49 C50 H50C 109.5
H50A C50 H50C 109.5
H50B C50 H50C 109.5

loop_
_geom_bond_atom_site_label_1
_geom_bond_atom_site_label_2
_geom_bond_distance
N1 C1 1.317(2)
N1 C9 1.371(2)
N2 C26 1.318(2)
N2 C34 1.368(2)
O1 C23 1.199(2)
O2 C23 1.315(2)
O2 C24 1.464(3)
O3 C48 1.1900(19)
O4 C48 1.327(2)
O4 C49 1.459(2)
C1 C2 1.423(2)
C1 C16 1.489(2)
C2 C7 1.412(2)
C2 C3 1.413(2)
C3 C4 1.359(3)
C3 H3 0.9300
C4 C5 1.394(3)
C4 H4 0.9300
C5 C6 1.362(3)
C5 H5 0.9300
C6 C7 1.420(2)
C6 H6 0.9300
C7 C8 1.428(2)
C8 C9 1.378(2)
C8 C22 1.510(2)
C9 C10 1.493(2)
C10 C11 1.385(3)
C10 C15 1.394(2)
C11 C12 1.376(2)
C11 H11 0.9300
C12 C13 1.370(3)
C12 H12 0.9300
C13 C14 1.373(3)
C13 H13 0.9300
C14 C15 1.385(3)
C14 H14 0.9300
C15 H15 0.9300
C16 C17 1.374(3)
C16 C21 1.388(2)
C17 C18 1.384(3)
C17 H17 0.9300
C18 C19 1.369(3)
C18 H18 0.9300
C19 C20 1.364(3)
C19 H19 0.9300
C20 C21 1.388(3)
C20 H20 0.9300
C21 H21 0.9300
C22 C23 1.507(2)
C22 H22A 0.9700
C22 H22B 0.9700
C24 C25 1.431(3)
C24 H24A 0.9700
C24 H24B 0.9700
C25 H25A 0.9600
C25 H25B 0.9600
C25 H25C 0.9600
C26 C27 1.429(2)
C26 C41 1.491(2)
C27 C28 1.409(2)
C27 C32 1.420(2)
C28 C29 1.361(2)
C28 H28 0.9300
C29 C30 1.398(3)
C29 H29 0.9300
C30 C31 1.355(3)
C30 H30 0.9300
C31 C32 1.415(2)
C31 H31 0.9300
C32 C33 1.425(2)
C33 C34 1.380(2)
C33 C47 1.501(2)
C34 C35 1.487(2)
C35 C36 1.384(2)
C35 C40 1.386(2)
C36 C37 1.382(3)
C36 H36 0.9300
C37 C38 1.372(3)
C37 H37 0.9300
C38 C39 1.364(3)
C38 H38 0.9300
C39 C40 1.382(3)
C39 H39 0.9300
C40 H40 0.9300
C41 C42 1.382(3)
C41 C46 1.383(2)
C42 C43 1.384(3)
C42 H42 0.9300
C43 C44 1.371(3)
C43 H43 0.9300
C44 C45 1.371(3)
C44 H44 0.9300
C45 C46 1.378(3)
C45 H45 0.9300
C46 H46 0.9300
C47 C48 1.500(2)
C47 H47A 0.9700
C47 H47B 0.9700
C49 C50 1.473(3)
C49 H49A 0.9700
C49 H49B 0.9700
C50 H50A 0.9600
C50 H50B 0.9600
C50 H50C 0.9600

loop_
_geom_torsion_atom_site_label_1
_geom_torsion_atom_site_label_2
_geom_torsion_atom_site_label_3
_geom_torsion_atom_site_label_4
_geom_torsion
C9 N1 C1 C2 2.9(2)
C9 N1 C1 C16 -175.18(14)
N1 C1 C2 C7 -3.9(2)
C16 C1 C2 C7 174.02(15)
N1 C1 C2 C3 176.34(16)
C16 C1 C2 C3 -5.8(2)
C7 C2 C3 C4 -1.7(3)
C1 C2 C3 C4 178.06(17)
C2 C3 C4 C5 0.1(3)
C3 C4 C5 C6 1.1(3)
C4 C5 C6 C7 -0.7(3)
C3 C2 C7 C6 2.1(2)
C1 C2 C7 C6 -177.73(15)
C3 C2 C7 C8 -179.23(15)
C1 C2 C7 C8 1.0(2)
C5 C6 C7 C2 -0.9(3)
C5 C6 C7 C8 -179.54(17)
C2 C7 C8 C9 2.7(2)
C6 C7 C8 C9 -178.68(16)
C2 C7 C8 C22 -173.11(15)
C6 C7 C8 C22 5.5(2)
C1 N1 C9 C8 1.2(2)
C1 N1 C9 C10 176.68(14)
C7 C8 C9 N1 -3.9(2)
C22 C8 C9 N1 171.69(15)
C7 C8 C9 C10 -178.87(15)
C22 C8 C9 C10 -3.3(3)
N1 C9 C10 C11 138.14(17)
C8 C9 C10 C11 -46.4(2)
N1 C9 C10 C15 -40.9(2)
C8 C9 C10 C15 134.56(19)
C15 C10 C11 C12 -1.7(3)
C9 C10 C11 C12 179.27(17)
C10 C11 C12 C13 0.4(3)
C11 C12 C13 C14 0.4(3)
C12 C13 C14 C15 0.1(3)
C13 C14 C15 C10 -1.4(3)
C11 C10 C15 C14 2.2(3)
C9 C10 C15 C14 -178.72(17)
N1 C1 C16 C17 -54.0(2)
C2 C1 C16 C17 127.93(19)
N1 C1 C16 C21 121.76(17)
C2 C1 C16 C21 -56.3(2)
C21 C16 C17 C18 1.5(3)
C1 C16 C17 C18 177.36(18)
C16 C17 C18 C19 -1.3(3)
C17 C18 C19 C20 -0.4(3)
C18 C19 C20 C21 1.9(3)
C17 C16 C21 C20 0.0(3)
C1 C16 C21 C20 -175.89(16)
C19 C20 C21 C16 -1.6(3)
C9 C8 C22 C23 107.88(19)
C7 C8 C22 C23 -76.6(2)
C24 O2 C23 O1 0.1(3)
C24 O2 C23 C22 177.52(17)
C8 C22 C23 O1 -42.2(2)
C8 C22 C23 O2 140.37(16)
C23 O2 C24 C25 -161.1(2)
C34 N2 C26 C27 3.2(2)
C34 N2 C26 C41 -176.32(14)
N2 C26 C27 C28 173.82(16)
C41 C26 C27 C28 -6.7(3)
N2 C26 C27 C32 -6.0(2)
C41 C26 C27 C32 173.56(15)
C32 C27 C28 C29 -2.4(3)
C26 C27 C28 C29 177.84(16)
C27 C28 C29 C30 1.0(3)
C28 C29 C30 C31 0.5(3)
C29 C30 C31 C32 -0.5(3)
C30 C31 C32 C27 -0.9(3)
C30 C31 C32 C33 178.81(17)
C28 C27 C32 C31 2.3(2)
C26 C27 C32 C31 -177.91(15)
C28 C27 C32 C33 -177.41(15)
C26 C27 C32 C33 2.4(2)
C31 C32 C33 C34 -176.22(15)
C27 C32 C33 C34 3.5(2)
C31 C32 C33 C47 8.6(2)
C27 C32 C33 C47 -171.70(14)
C26 N2 C34 C33 3.3(2)
C26 N2 C34 C35 -179.48(15)
C32 C33 C34 N2 -6.6(2)
C47 C33 C34 N2 168.54(15)
C32 C33 C34 C35 176.45(15)
C47 C33 C34 C35 -8.4(2)
N2 C34 C35 C36 -53.3(2)
C33 C34 C35 C36 123.88(18)
N2 C34 C35 C40 124.89(17)
C33 C34 C35 C40 -57.9(2)
C40 C35 C36 C37 1.2(3)
C34 C35 C36 C37 179.52(16)
C35 C36 C37 C38 -1.3(3)
C36 C37 C38 C39 0.2(3)
C37 C38 C39 C40 0.9(3)
C38 C39 C40 C35 -1.0(3)
C36 C35 C40 C39 -0.1(3)
C34 C35 C40 C39 -178.37(17)
N2 C26 C41 C42 127.02(19)
C27 C26 C41 C42 -52.5(2)
N2 C26 C41 C46 -49.3(2)
C27 C26 C41 C46 131.15(19)
C46 C41 C42 C43 0.3(3)
C26 C41 C42 C43 -176.03(18)
C41 C42 C43 C44 -0.9(3)
C42 C43 C44 C45 0.6(3)
C43 C44 C45 C46 0.3(3)
C44 C45 C46 C41 -0.9(3)
C42 C41 C46 C45 0.6(3)
C26 C41 C46 C45 177.00(18)
C34 C33 C47 C48 101.65(19)
C32 C33 C47 C48 -83.3(2)
C49 O4 C48 O3 -10.1(3)
C49 O4 C48 C47 168.97(17)
C33 C47 C48 O3 -4.5(3)
C33 C47 C48 O4 176.39(15)
C48 O4 C49 C50 -87.3(2)
